data_4342869
loop_
_publ_author_name
'Zhang, Kun'
'Zhang, Lei'
'Zhang, Song'
'Hu, Yong'
'Zheng, Youxuan'
'Huang, Wei'

_publ_section_title
;
 Construction of Identical [2 + 2] Schiff-Base Macrocyclic Ligands by
 Ln(III) and Zn(II) Template Ions Including Efficient Yb(III)
 Near-Infrared Sensitizers.
;
_journal_issue 11
_journal_name_full 'Inorganic chemistry'
_journal_page_first 5295
_journal_page_last 5300
_journal_paper_doi 10.1021/acs.inorgchem.5b00283
_journal_volume 54
_journal_year 2015
_chemical_formula_moiety 'C60 H48 Cl4 N6 O6 Yb, 2(C H4 O), N O3'
_chemical_formula_sum 'C62 H56 Cl4 N7 O11 Yb'
_chemical_formula_weight 1389.98
_chemical_name_systematic
; 
 ? 
;
_space_group_IT_number 41
_symmetry_cell_setting orthorhombic
_symmetry_space_group_name_Hall 'A 2 -2ab'
_symmetry_space_group_name_H-M 'A e a 2'
_atom_sites_solution_hydrogens geom
_atom_sites_solution_primary direct
_atom_sites_solution_secondary difmap
_audit_creation_method SHELXL-97
_cell_angle_alpha 90.00
_cell_angle_beta 90.00
_cell_angle_gamma 90.00
_cell_formula_units_Z 4
_cell_length_a 18.705(3)
_cell_length_b 14.048(2)
_cell_length_c 23.527(4)
_cell_measurement_reflns_used 9865
_cell_measurement_temperature 291(2)
_cell_measurement_theta_max 27.561
_cell_measurement_theta_min 2.778
_cell_volume 6182.1(17)
_computing_cell_refinement SMART
_computing_data_collection 'SMART (BRUKER 2000)'
_computing_data_reduction 'SAINT (BRUKER 2000)'
_computing_molecular_graphics SHELXTL
_computing_publication_material SHELXTL
_computing_structure_refinement SHELXTL
_computing_structure_solution 'SHELXTL (BRUKER 2000)'
_diffrn_ambient_temperature 291(2)
_diffrn_measured_fraction_theta_full 0.995
_diffrn_measured_fraction_theta_max 0.995
_diffrn_measurement_device_type 'Bruker CCD area detector'
_diffrn_measurement_method '\f and \w scans'
_diffrn_radiation_monochromator graphite
_diffrn_radiation_source 'sealed tube'
_diffrn_radiation_type MoK\a
_diffrn_radiation_wavelength 0.71073
_diffrn_reflns_av_R_equivalents 0.0635
_diffrn_reflns_av_sigmaI/netI 0.0577
_diffrn_reflns_limit_h_max 24
_diffrn_reflns_limit_h_min -24
_diffrn_reflns_limit_k_max 18
_diffrn_reflns_limit_k_min -13
_diffrn_reflns_limit_l_max 30
_diffrn_reflns_limit_l_min -30
_diffrn_reflns_number 25959
_diffrn_reflns_theta_full 27.35
_diffrn_reflns_theta_max 27.35
_diffrn_reflns_theta_min 1.73
_diffrn_standards_decay_% 0
_diffrn_standards_interval_count 0
_diffrn_standards_interval_time 0
_diffrn_standards_number 0
_exptl_absorpt_coefficient_mu 1.750
_exptl_absorpt_correction_T_max 0.8444
_exptl_absorpt_correction_T_min 0.8444
_exptl_absorpt_correction_type multi-scan
_exptl_absorpt_process_details 'SADABS, Bruker(2000)'
_exptl_crystal_colour 'orange yellow'
_exptl_crystal_density_diffrn 1.493
_exptl_crystal_density_method 'not measured'
_exptl_crystal_description block
_exptl_crystal_F_000 2812
_exptl_crystal_size_max 0.16
_exptl_crystal_size_mid 0.13
_exptl_crystal_size_min 0.08
_refine_diff_density_max 1.480
_refine_diff_density_min -1.327
_refine_diff_density_rms 0.204
_refine_ls_abs_structure_details 'Flack H D (1983), Acta Cryst. A39, 876-881'
_refine_ls_abs_structure_Flack 0.018(13)
_refine_ls_extinction_method none
_refine_ls_goodness_of_fit_ref 1.125
_refine_ls_hydrogen_treatment constr
_refine_ls_matrix_type full
_refine_ls_number_parameters 387
_refine_ls_number_reflns 6948
_refine_ls_number_restraints 2
_refine_ls_restrained_S_all 1.125
_refine_ls_R_factor_all 0.0439
_refine_ls_R_factor_gt 0.0338
_refine_ls_shift/su_max 0.000
_refine_ls_shift/su_mean 0.000
_refine_ls_structure_factor_coef Fsqd
_refine_ls_weighting_details 'calc w=1/[\s^2^(Fo^2^)+(0.0637P)^2^+0.5518P] where P=(Fo^2^+2Fc^2^)/3'
_refine_ls_weighting_scheme calc
_refine_ls_wR_factor_gt 0.0923
_refine_ls_wR_factor_ref 0.1115
_reflns_number_gt 6005
_reflns_number_total 6948
_reflns_threshold_expression >2sigma(I)
_cod_data_source_file ic5b00283_si_002.cif
_cod_data_source_block 2
_cod_depositor_comments
;
The following automatic conversions were performed:

'_symmetry_cell_setting' value 'Orthorhombic' changed to
'orthorhombic' according to
/usr/data/users/saulius/crontab/automatic-downloads/rss-feeds/ACS/lib/dictionaries/cif_core.dic
dictionary named 'cif_core.dic' version 2.4.2 from 2011-04-26.

Automatic conversion script
Id: cif_fix_values 3271 2015-04-21 07:52:19Z andrius 

 Adding full bibliography for 4342868--4342873.cif.

2021-04-15
Space group name changed to comply with IUCR recomendations
                 miguel
;
_cod_original_sg_symbol_H-M 'A b a 2'
_cod_original_cell_volume 6182.3(18)
_cod_original_sg_symbol_Hall 'A 2 -2ac'
_cod_database_code 4342869

loop_
_symmetry_equiv_pos_as_xyz
'x, y, z'
'-x, -y, z'
'x+1/2, -y+1/2, z'
'-x+1/2, y+1/2, z'
'x, y+1/2, z+1/2'
'-x, -y+1/2, z+1/2'
'x+1/2, -y+1, z+1/2'
'-x+1/2, y+1, z+1/2'

loop_
_atom_site_label
_atom_site_type_symbol
_atom_site_fract_x
_atom_site_fract_y
_atom_site_fract_z
_atom_site_U_iso_or_equiv
_atom_site_adp_type
_atom_site_occupancy
_atom_site_symmetry_multiplicity
_atom_site_calc_flag
_atom_site_refinement_flags
Yb1 Yb 1.0000 0.5000 0.92771(4) 0.01532(8) Uani 1 2 d S
C1 C 0.8434(2) 0.5926(3) 0.94296(15) 0.0204(8) Uani 1 1 d .
C2 C 0.8339(2) 0.6159(3) 0.88414(18) 0.0236(8) Uani 1 1 d .
C3 C 0.7876(2) 0.6932(3) 0.8689(2) 0.0290(10) Uani 1 1 d .
H3 H 0.7803 0.7087 0.8309 0.035 Uiso 1 1 calc R
C4 C 0.7541(2) 0.7444(3) 0.9115(3) 0.0334(16) Uani 1 1 d .
C5 C 0.7614(2) 0.7212(3) 0.9674(2) 0.0295(10) Uani 1 1 d .
H5 H 0.7379 0.7571 0.9948 0.035 Uiso 1 1 calc R
C6 C 0.8036(2) 0.6445(3) 0.98416(18) 0.0240(9) Uani 1 1 d .
C7 C 0.8620(2) 0.5547(3) 0.83970(18) 0.0231(8) Uani 1 1 d .
H7 H 0.8405 0.5577 0.8041 0.028 Uiso 1 1 calc R
C8 C 0.9339(2) 0.4324(3) 0.80118(16) 0.0237(8) Uani 1 1 d .
C9 C 0.9711(2) 0.3507(3) 0.81813(18) 0.0220(8) Uani 1 1 d .
C10 C 0.9960(2) 0.2851(5) 0.7771(3) 0.0320(13) Uani 1 1 d .
H10 H 1.0206 0.2306 0.7880 0.038 Uiso 1 1 calc R
C11 C 0.9825(3) 0.3045(4) 0.7191(2) 0.0362(12) Uani 1 1 d .
H11 H 0.9985 0.2622 0.6915 0.043 Uiso 1 1 calc R
C12 C 0.9460(3) 0.3850(4) 0.7030(2) 0.0387(11) Uani 1 1 d .
H12 H 0.9381 0.3972 0.6647 0.046 Uiso 1 1 calc R
C13 C 0.9208(2) 0.4483(4) 0.74361(17) 0.0301(10) Uani 1 1 d .
H13 H 0.8950 0.5017 0.7323 0.036 Uiso 1 1 calc R
C14 C 0.9907(3) 0.2551(5) 0.8988(3) 0.0244(13) Uani 1 1 d .
H14 H 0.9761 0.2044 0.8762 0.029 Uiso 1 1 calc R
C15 C 1.0165(4) 0.2342(5) 0.9562(3) 0.0296(12) Uani 1 1 d .
C16 C 1.0423(3) 0.1412(3) 0.9655(2) 0.0352(11) Uani 1 1 d .
H16 H 1.0360 0.0942 0.9381 0.042 Uiso 1 1 calc R
C17 C 1.0772(3) 0.1206(3) 1.0163(2) 0.0364(11) Uani 1 1 d .
C18 C 1.0202(2) 0.3054(3) 1.00077(19) 0.0214(8) Uani 1 1 d .
C19 C 0.8036(2) 0.6152(3) 1.04616(19) 0.0279(9) Uani 1 1 d .
H19A H 0.7646 0.5710 1.0524 0.033 Uiso 1 1 calc R
H19B H 0.7945 0.6711 1.0692 0.033 Uiso 1 1 calc R
C20 C 0.9238(2) 0.6405(3) 1.09222(17) 0.0287(9) Uani 1 1 d .
H20A H 0.9682 0.6093 1.1027 0.034 Uiso 1 1 calc R
H20B H 0.9027 0.6670 1.1264 0.034 Uiso 1 1 calc R
C21 C 0.9393(2) 0.7202(3) 1.05033(17) 0.0265(9) Uani 1 1 d .
C22 C 0.9118(2) 0.8095(3) 1.0578(2) 0.0335(10) Uani 1 1 d .
H22 H 0.8858 0.8239 1.0904 0.040 Uiso 1 1 calc R
C23 C 0.8590(3) 0.4869(3) 1.1070(2) 0.0291(11) Uani 1 1 d .
H23A H 0.8249 0.5072 1.1356 0.035 Uiso 1 1 calc R
H23B H 0.9030 0.4697 1.1262 0.035 Uiso 1 1 calc R
C24 C 0.8294(3) 0.3997(4) 1.0758(2) 0.0334(10) Uani 1 1 d .
H24A H 0.7859 0.4174 1.0560 0.040 Uiso 1 1 calc R
H24B H 0.8639 0.3790 1.0476 0.040 Uiso 1 1 calc R
C25 C 0.8135(2) 0.3182(3) 1.11540(18) 0.0299(9) Uani 1 1 d .
C26 C 0.7578(3) 0.3235(3) 1.1552(2) 0.0328(10) Uani 1 1 d .
H26 H 0.7320 0.3798 1.1585 0.039 Uiso 1 1 calc R
C27 C 0.7401(3) 0.2464(3) 1.1902(2) 0.0339(14) Uani 1 1 d .
H27 H 0.7027 0.2511 1.2161 0.041 Uiso 1 1 calc R
C28 C 0.7798(3) 0.1610(3) 1.18532(19) 0.0312(10) Uani 1 1 d .
C29 C 0.8364(3) 0.1562(4) 1.1465(2) 0.0363(11) Uani 1 1 d .
H29 H 0.8629 0.1004 1.1435 0.044 Uiso 1 1 calc R
C30 C 0.8535(2) 0.2335(3) 1.1127(2) 0.0334(10) Uani 1 1 d .
H30 H 0.8920 0.2294 1.0878 0.040 Uiso 1 1 calc R
C31 C 0.6573(7) 0.0144(7) 0.3315(5) 0.103(5) Uani 1 1 d D
H31A H 0.6520 -0.0459 0.3128 0.155 Uiso 1 1 calc R
H31B H 0.6196 0.0224 0.3588 0.155 Uiso 1 1 calc R
H31C H 0.7027 0.0167 0.3505 0.155 Uiso 1 1 calc R
Cl1 Cl 0.69838(8) 0.84044(10) 0.89298(7) 0.0508(4) Uani 1 1 d .
Cl2 Cl 1.11195(16) 0.00465(8) 1.02728(13) 0.0640(7) Uani 1 1 d .
N1 N 0.9148(3) 0.49649(19) 0.8461(2) 0.0188(9) Uani 1 1 d .
N2 N 0.9869(2) 0.3410(3) 0.87757(19) 0.0216(8) Uani 1 1 d .
N3 N 0.87338(18) 0.5686(3) 1.06661(15) 0.0237(7) Uani 1 1 d .
N4 N 1.0000 0.5000 0.2401(5) 0.052(3) Uani 1 2 d S
O1 O 0.88654(17) 0.5221(2) 0.95855(14) 0.0221(6) Uani 1 1 d .
H1A H 0.8891 0.5254 0.9949 0.033 Uiso 1 1 d R
O2 O 0.99159(14) 0.3896(3) 0.99645(18) 0.0237(8) Uani 1 1 d .
O3 O 0.7637(2) 0.0815(3) 1.21707(15) 0.0442(9) Uani 1 1 d .
H3A H 0.7309 0.0939 1.2389 0.066 Uiso 1 1 calc R
O4 O 0.9627(3) 0.5580(4) 0.2155(2) 0.0757(15) Uani 1 1 d .
O5 O 1.0000 0.5000 0.2917(5) 0.158(9) Uani 1 2 d S
O6 O 0.6533(3) 0.0955(4) 0.2868(2) 0.0862(17) Uani 1 1 d D
H6A H 0.6049 0.1179 0.2839 0.129 Uiso 1 1 d R

loop_
_atom_site_aniso_label
_atom_site_aniso_U_11
_atom_site_aniso_U_22
_atom_site_aniso_U_33
_atom_site_aniso_U_23
_atom_site_aniso_U_13
_atom_site_aniso_U_12
Yb1 0.01618(12) 0.01692(13) 0.01286(12) 0.000 0.000 0.00108(7)
C1 0.0162(18) 0.0219(18) 0.023(2) 0.0004(14) -0.0019(14) -0.0019(15)
C2 0.0182(19) 0.026(2) 0.026(2) 0.0026(17) -0.0028(17) 0.0029(16)
C3 0.028(2) 0.026(2) 0.033(2) 0.0016(18) -0.0090(19) 0.0032(19)
C4 0.026(3) 0.028(3) 0.046(4) 0.0024(18) -0.0070(18) 0.008(2)
C5 0.020(2) 0.028(2) 0.040(3) -0.008(2) 0.0030(19) 0.0071(18)
C6 0.0171(19) 0.026(2) 0.030(2) -0.0043(16) 0.0008(16) -0.0020(16)
C7 0.0204(19) 0.027(2) 0.022(2) 0.0038(16) -0.0077(16) -0.0029(16)
C8 0.0204(19) 0.034(2) 0.0165(18) -0.0013(16) 0.0014(16) -0.0050(17)
C9 0.021(2) 0.024(2) 0.021(2) -0.0038(16) -0.0002(16) -0.0045(16)
C10 0.038(3) 0.027(3) 0.032(3) -0.008(2) 0.0000(17) -0.0018(16)
C11 0.040(2) 0.047(3) 0.021(2) -0.016(2) 0.004(2) -0.009(3)
C12 0.045(3) 0.051(3) 0.020(2) -0.005(2) -0.006(2) -0.006(2)
C13 0.029(2) 0.043(3) 0.018(2) 0.0021(18) -0.0054(18) -0.001(2)
C14 0.025(2) 0.021(3) 0.027(3) -0.003(2) -0.006(2) -0.0048(18)
C15 0.028(2) 0.028(3) 0.033(3) 0.003(2) -0.005(3) -0.005(3)
C16 0.037(3) 0.024(2) 0.044(3) 0.005(2) -0.009(2) -0.0020(19)
C17 0.042(3) 0.021(2) 0.047(3) 0.011(2) -0.011(2) 0.0011(19)
C18 0.0191(16) 0.022(2) 0.024(2) 0.0067(18) 0.0014(19) -0.0055(18)
C19 0.021(2) 0.034(2) 0.029(2) -0.0030(19) 0.0051(17) 0.0012(17)
C20 0.032(2) 0.035(2) 0.0191(19) -0.0104(17) 0.0032(18) -0.0040(19)
C21 0.022(2) 0.031(2) 0.026(2) -0.0103(17) -0.0010(17) -0.0048(17)
C22 0.027(2) 0.036(2) 0.038(3) -0.015(2) 0.0087(19) -0.0057(19)
C23 0.035(3) 0.034(2) 0.018(2) -0.0019(18) 0.008(2) -0.0026(19)
C24 0.040(3) 0.035(3) 0.026(2) -0.0037(19) 0.003(2) -0.010(2)
C25 0.033(2) 0.037(2) 0.020(2) -0.0047(18) -0.0031(18) -0.0049(19)
C26 0.036(2) 0.035(3) 0.027(2) 0.0000(19) 0.004(2) 0.001(2)
C27 0.030(2) 0.037(3) 0.034(4) 0.0031(18) -0.0003(19) -0.006(2)
C28 0.036(2) 0.033(2) 0.024(2) 0.0059(19) -0.0144(19) -0.0071(19)
C29 0.034(2) 0.040(3) 0.035(3) -0.001(2) -0.011(2) 0.011(2)
C30 0.027(2) 0.044(3) 0.029(2) -0.003(2) -0.0072(19) 0.001(2)
C31 0.112(9) 0.085(6) 0.113(9) 0.067(6) -0.053(8) -0.060(6)
Cl1 0.0446(7) 0.0414(7) 0.0664(9) 0.0040(7) -0.0045(7) 0.0222(6)
Cl2 0.0773(16) 0.0246(8) 0.0901(18) 0.0116(6) -0.0388(14) 0.0067(5)
N1 0.019(2) 0.019(2) 0.018(2) 0.0016(11) -0.0008(17) -0.0037(11)
N2 0.0235(15) 0.021(2) 0.021(2) -0.0028(17) 0.0007(16) 0.0019(16)
N3 0.0211(17) 0.0298(18) 0.0203(16) -0.0019(14) 0.0054(14) 0.0002(14)
N4 0.047(6) 0.074(8) 0.036(5) 0.000 0.000 0.013(3)
O1 0.0215(15) 0.0266(12) 0.0183(16) 0.0007(13) -0.0031(13) 0.0040(13)
O2 0.0222(15) 0.024(2) 0.0255(19) 0.0041(17) 0.0042(12) -0.0009(11)
O3 0.053(2) 0.043(2) 0.0369(19) 0.0162(16) -0.0144(17) -0.0064(17)
O4 0.080(4) 0.078(4) 0.069(3) 0.022(3) -0.029(3) -0.004(3)
O5 0.124(10) 0.31(2) 0.040(6) 0.000 0.000 0.136(11)
O6 0.076(3) 0.096(4) 0.087(4) 0.055(3) -0.005(3) -0.028(3)

loop_
_atom_type_symbol
_atom_type_description
_atom_type_scat_dispersion_real
_atom_type_scat_dispersion_imag
_atom_type_scat_source
C C 0.0033 0.0016 'International Tables Vol C Tables 4.2.6.8 and 6.1.1.4'
H H 0.0000 0.0000 'International Tables Vol C Tables 4.2.6.8 and 6.1.1.4'
N N 0.0061 0.0033 'International Tables Vol C Tables 4.2.6.8 and 6.1.1.4'
O O 0.0106 0.0060 'International Tables Vol C Tables 4.2.6.8 and 6.1.1.4'
Cl Cl 0.1484 0.1585 'International Tables Vol C Tables 4.2.6.8 and 6.1.1.4'
Yb Yb -0.3850 5.5486 'International Tables Vol C Tables 4.2.6.8 and 6.1.1.4'

loop_
_geom_angle_atom_site_label_1
_geom_angle_atom_site_label_2
_geom_angle_atom_site_label_3
_geom_angle
_geom_angle_site_symmetry_1
_geom_angle_site_symmetry_3
O2 Yb1 O2 87.9(2) 2_765 .
O2 Yb1 O1 74.94(11) 2_765 .
O2 Yb1 O1 78.36(11) . .
O2 Yb1 O1 78.36(11) 2_765 2_765
O2 Yb1 O1 74.94(11) . 2_765
O1 Yb1 O1 142.61(17) . 2_765
O2 Yb1 N1 127.77(12) 2_765 .
O2 Yb1 N1 119.72(12) . .
O1 Yb1 N1 69.58(14) . .
O1 Yb1 N1 147.37(14) 2_765 .
O2 Yb1 N1 119.72(12) 2_765 2_765
O2 Yb1 N1 127.77(12) . 2_765
O1 Yb1 N1 147.37(14) . 2_765
O1 Yb1 N1 69.58(14) 2_765 2_765
N1 Yb1 N1 79.4(2) . 2_765
O2 Yb1 N2 161.64(14) 2_765 .
O2 Yb1 N2 73.75(18) . .
O1 Yb1 N2 100.31(12) . .
O1 Yb1 N2 96.83(12) 2_765 .
N1 Yb1 N2 64.10(12) . .
N1 Yb1 N2 73.83(12) 2_765 .
O2 Yb1 N2 73.75(18) 2_765 2_765
O2 Yb1 N2 161.64(14) . 2_765
O1 Yb1 N2 96.83(12) . 2_765
O1 Yb1 N2 100.31(12) 2_765 2_765
N1 Yb1 N2 73.83(12) . 2_765
N1 Yb1 N2 64.10(12) 2_765 2_765
N2 Yb1 N2 124.6(2) . 2_765
O2 Yb1 H1A 61.9 2_765 .
O2 Yb1 H1A 66.8 . .
O1 Yb1 H1A 18.3 . .
O1 Yb1 H1A 124.4 2_765 .
N1 Yb1 H1A 87.8 . .
N1 Yb1 H1A 164.2 2_765 .
N2 Yb1 H1A 108.8 . .
N2 Yb1 H1A 103.7 2_765 .
O1 C1 C6 120.7(3) . .
O1 C1 C2 120.8(4) . .
C6 C1 C2 118.4(4) . .
C1 C2 C3 119.3(4) . .
C1 C2 C7 121.0(4) . .
C3 C2 C7 119.1(4) . .
C4 C3 C2 119.0(5) . .
C4 C3 H3 120.5 . .
C2 C3 H3 120.5 . .
C5 C4 C3 121.9(4) . .
C5 C4 Cl1 118.9(4) . .
C3 C4 Cl1 119.1(5) . .
C4 C5 C6 121.1(4) . .
C4 C5 H5 119.4 . .
C6 C5 H5 119.4 . .
C5 C6 C1 120.0(4) . .
C5 C6 C19 118.9(4) . .
C1 C6 C19 121.1(4) . .
N1 C7 C2 124.7(4) . .
N1 C7 H7 117.7 . .
C2 C7 H7 117.7 . .
C13 C8 C9 119.7(4) . .
C13 C8 N1 124.9(4) . .
C9 C8 N1 115.4(3) . .
C8 C9 C10 120.3(4) . .
C8 C9 N2 117.2(4) . .
C10 C9 N2 122.3(4) . .
C9 C10 C11 118.4(6) . .
C9 C10 H10 120.8 . .
C11 C10 H10 120.8 . .
C12 C11 C10 120.7(5) . .
C12 C11 H11 119.6 . .
C10 C11 H11 119.6 . .
C11 C12 C13 120.5(4) . .
C11 C12 H12 119.7 . .
C13 C12 H12 119.7 . .
C12 C13 C8 120.4(4) . .
C12 C13 H13 119.8 . .
C8 C13 H13 119.8 . .
N2 C14 C15 123.8(6) . .
N2 C14 H14 118.1 . .
C15 C14 H14 118.1 . .
C16 C15 C18 120.7(6) . .
C16 C15 C14 116.3(6) . .
C18 C15 C14 123.0(6) . .
C17 C16 C15 119.1(5) . .
C17 C16 H16 120.4 . .
C15 C16 H16 120.4 . .
C16 C17 C22 121.5(4) . 2_765
C16 C17 Cl2 119.2(4) . .
C22 C17 Cl2 119.2(4) 2_765 .
O2 C18 C21 120.5(4) . 2_765
O2 C18 C15 123.4(5) . .
C21 C18 C15 116.1(5) 2_765 .
C6 C19 N3 114.6(3) . .
C6 C19 H19A 108.6 . .
N3 C19 H19A 108.6 . .
C6 C19 H19B 108.6 . .
N3 C19 H19B 108.6 . .
H19A C19 H19B 107.6 . .
N3 C20 C21 110.7(3) . .
N3 C20 H20A 109.5 . .
C21 C20 H20A 109.5 . .
N3 C20 H20B 109.5 . .
C21 C20 H20B 109.5 . .
H20A C20 H20B 108.1 . .
C22 C21 C18 122.2(4) . 2_765
C22 C21 C20 121.4(4) . .
C18 C21 C20 116.3(4) 2_765 .
C21 C22 C17 119.9(4) . 2_765
C21 C22 H22 120.1 . .
C17 C22 H22 120.1 2_765 .
N3 C23 C24 111.8(4) . .
N3 C23 H23A 109.3 . .
C24 C23 H23A 109.3 . .
N3 C23 H23B 109.3 . .
C24 C23 H23B 109.3 . .
H23A C23 H23B 107.9 . .
C25 C24 C23 112.6(4) . .
C25 C24 H24A 109.1 . .
C23 C24 H24A 109.1 . .
C25 C24 H24B 109.1 . .
C23 C24 H24B 109.1 . .
H24A C24 H24B 107.8 . .
C26 C25 C30 118.0(4) . .
C26 C25 C24 121.3(4) . .
C30 C25 C24 120.7(4) . .
C27 C26 C25 121.8(4) . .
C27 C26 H26 119.1 . .
C25 C26 H26 119.1 . .
C26 C27 C28 118.9(4) . .
C26 C27 H27 120.5 . .
C28 C27 H27 120.5 . .
O3 C28 C29 118.7(4) . .
O3 C28 C27 121.9(4) . .
C29 C28 C27 119.4(4) . .
C30 C29 C28 120.8(5) . .
C30 C29 H29 119.6 . .
C28 C29 H29 119.6 . .
C29 C30 C25 120.9(5) . .
C29 C30 H30 119.5 . .
C25 C30 H30 119.5 . .
O6 C31 H31A 109.5 . .
O6 C31 H31B 109.5 . .
H31A C31 H31B 109.5 . .
O6 C31 H31C 109.5 . .
H31A C31 H31C 109.5 . .
H31B C31 H31C 109.5 . .
C7 N1 C8 120.2(4) . .
C7 N1 Yb1 124.4(3) . .
C8 N1 Yb1 114.9(3) . .
C14 N2 C9 118.1(5) . .
C14 N2 Yb1 129.0(4) . .
C9 N2 Yb1 112.9(3) . .
C20 N3 C23 111.6(4) . .
C20 N3 C19 111.8(4) . .
C23 N3 C19 111.6(4) . .
O5 N4 O4 118.4(5) . .
O5 N4 O4 118.4(5) . 2_765
O4 N4 O4 123.2(11) . 2_765
C1 O1 Yb1 125.6(3) . .
C1 O1 H1A 105.7 . .
Yb1 O1 H1A 105.9 . .
C18 O2 Yb1 130.9(3) . .
C28 O3 H3A 109.5 . .
C31 O6 H6A 109.5 . .

loop_
_geom_bond_atom_site_label_1
_geom_bond_atom_site_label_2
_geom_bond_distance
_geom_bond_site_symmetry_2
Yb1 O2 2.246(4) 2_765
Yb1 O2 2.246(4) .
Yb1 O1 2.264(3) .
Yb1 O1 2.264(3) 2_765
Yb1 N1 2.496(5) .
Yb1 N1 2.496(5) 2_765
Yb1 N2 2.538(5) .
Yb1 N2 2.538(5) 2_765
Yb1 H1A 2.6313 .
C1 O1 1.329(5) .
C1 C6 1.422(6) .
C1 C2 1.433(6) .
C2 C3 1.434(6) .
C2 C7 1.452(6) .
C3 C4 1.385(8) .
C3 H3 0.9300 .
C4 C5 1.361(10) .
C4 Cl1 1.759(5) .
C5 C6 1.393(6) .
C5 H5 0.9300 .
C6 C19 1.516(6) .
C7 N1 1.291(6) .
C7 H7 0.9300 .
C8 C13 1.395(6) .
C8 C9 1.400(6) .
C8 N1 1.432(6) .
C9 C10 1.412(7) .
C9 N2 1.436(6) .
C10 C11 1.415(9) .
C10 H10 0.9300 .
C11 C12 1.375(9) .
C11 H11 0.9300 .
C12 C13 1.387(7) .
C12 H12 0.9300 .
C13 H13 0.9300 .
C14 N2 1.308(9) .
C14 C15 1.464(7) .
C14 H14 0.9300 .
C15 C16 1.409(8) .
C15 C18 1.451(8) .
C16 C17 1.392(7) .
C16 H16 0.9300 .
C17 C22 1.400(7) 2_765
C17 Cl2 1.773(5) .
C18 O2 1.303(6) .
C18 C21 1.436(6) 2_765
C19 N3 1.537(6) .
C19 H19A 0.9700 .
C19 H19B 0.9700 .
C20 N3 1.508(5) .
C20 C21 1.519(6) .
C20 H20A 0.9700 .
C20 H20B 0.9700 .
C21 C22 1.368(6) .
C21 C18 1.436(6) 2_765
C22 C17 1.400(7) 2_765
C22 H22 0.9300 .
C23 N3 1.514(6) .
C23 C24 1.531(7) .
C23 H23A 0.9700 .
C23 H23B 0.9700 .
C24 C25 1.506(7) .
C24 H24A 0.9700 .
C24 H24B 0.9700 .
C25 C26 1.404(6) .
C25 C30 1.407(7) .
C26 C27 1.399(6) .
C26 H26 0.9300 .
C27 C28 1.415(6) .
C27 H27 0.9300 .
C28 O3 1.377(5) .
C28 C29 1.399(7) .
C29 C30 1.384(7) .
C29 H29 0.9300 .
C30 H30 0.9300 .
C31 O6 1.552(7) .
C31 H31A 0.9600 .
C31 H31B 0.9600 .
C31 H31C 0.9600 .
N4 O5 1.213(16) .
N4 O4 1.219(7) .
N4 O4 1.219(7) 2_765
O1 H1A 0.8569 .
O3 H3A 0.8200 .
O6 H6A 0.9600 .
